data_7031804
loop_
_publ_author_name
'Zangana, Karzan H.'
'Pineda, Eufemio Moreno'
'Vitorica-Yrezabal, I\~nigo J'
'McInnes, Eric J. L.'
'Winpenny, Richard E. P.'

_publ_section_title
;
 Linking Cr3 triangles through phosphonates and lanthanides: synthetic,
 structural, magnetic and EPR studies.
;
_journal_issue 35
_journal_name_full 'Dalton transactions (Cambridge, England : 2003)'
_journal_page_first 13242
_journal_page_last 13249
_journal_paper_doi 10.1039/c4dt01264j
_journal_volume 43
_journal_year 2014
_chemical_formula_moiety 'C90 H186 Cr6 La2 N2 O42 P4, 2(H2 O), 0.57(C4 H10 O), 1.43(C4 H9 O)'
_chemical_formula_sum 'C98 H210 Cr6 La2 N2 O46 P4'
_chemical_formula_weight 2866.37
_chemical_name_systematic
;
 ?
;
_space_group_crystal_system triclinic
_space_group_IT_number 2
_space_group_name_Hall '-P 1'
_space_group_name_H-M_alt 'P -1'
_symmetry_space_group_name_Hall '-P 1'
_symmetry_space_group_name_H-M 'P -1'
_atom_sites_solution_hydrogens mixed
_atom_sites_solution_primary iterative
_audit_creation_date 2014-07-08
_audit_creation_method
;
Olex2 1.2
(compiled 2014.05.21 svn.r2940 for OlexSys, GUI svn.r4846)
;
_cell_angle_alpha 100.081(3)
_cell_angle_beta 100.916(3)
_cell_angle_gamma 107.940(3)
_cell_formula_units_Z 1
_cell_length_a 13.7609(5)
_cell_length_b 13.9671(5)
_cell_length_c 23.3521(8)
_cell_measurement_reflns_used 9862
_cell_measurement_temperature 150(1)
_cell_measurement_theta_max 27.6330
_cell_measurement_theta_min 3.1170
_cell_volume 4059.8(3)
_computing_cell_refinement
;
CrysAlisPro, Agilent Technologies,
Version 1.171.37.33 (release 27-03-2014 CrysAlis171 .NET)
(compiled Mar 27 2014,17:12:48)
;
_computing_data_collection
;
CrysAlisPro, Agilent Technologies,
Version 1.171.37.33 (release 27-03-2014 CrysAlis171 .NET)
(compiled Mar 27 2014,17:12:48)
;
_computing_data_reduction
;
CrysAlisPro, Agilent Technologies,
Version 1.171.37.33 (release 27-03-2014 CrysAlis171 .NET)
(compiled Mar 27 2014,17:12:48)
;
_computing_molecular_graphics 'Olex2 (Dolomanov et al., 2009)'
_computing_publication_material 'Olex2 (Dolomanov et al., 2009)'
_computing_structure_refinement 'ShelXL (Sheldrick, 2008)'
_computing_structure_solution 'olex2.solve (Bourhis et al., 2013)'
_diffrn_ambient_environment N~2~
_diffrn_ambient_temperature 150(1)
_diffrn_detector 'CCD plate'
_diffrn_detector_area_resol_mean 8.0714
_diffrn_detector_type Eos
_diffrn_measured_fraction_theta_full 0.998
_diffrn_measured_fraction_theta_max 0.855
_diffrn_measurement_details
;
  1 omega  -19.00   12.00   1.0000   12.0000
omega____ theta____ kappa____ phi______ frames
    -      -19.1866  -77.0000   60.0000 31

  2 omega  -33.00   -6.00   1.0000   12.0000
omega____ theta____ kappa____ phi______ frames
    -      -19.1866  -57.0000   90.0000 27

  3 omega  -88.00   -5.00   1.0000   12.0000
omega____ theta____ kappa____ phi______ frames
    -      -19.1866  -57.0000  150.0000 83

  4 omega  -89.00  -60.00   1.0000   12.0000
omega____ theta____ kappa____ phi______ frames
    -      -19.1866  -77.0000  -90.0000 29

  5 omega  -39.00   -4.00   1.0000   12.0000
omega____ theta____ kappa____ phi______ frames
    -      -19.1866  -77.0000  -90.0000 35

  6 omega  -81.00  -35.00   1.0000   12.0000
omega____ theta____ kappa____ phi______ frames
    -      -19.1866  -77.0000   60.0000 46

  7 omega  -66.00    0.00   1.0000   12.0000
omega____ theta____ kappa____ phi______ frames
    -      -19.1866  -37.0000  150.0000 66

  8 omega  -85.00  -43.00   1.0000   12.0000
omega____ theta____ kappa____ phi______ frames
    -      -19.1866  -57.0000  -90.0000 42

  9 omega  -73.00  -39.00   1.0000   12.0000
omega____ theta____ kappa____ phi______ frames
    -      -19.1866  -57.0000   90.0000 34

 10 omega  -20.00   63.00   1.0000   12.0000
omega____ theta____ kappa____ phi______ frames
    -       19.6554  -99.0000   30.0000 83

 11 omega  -29.00   17.00   1.0000   12.0000
omega____ theta____ kappa____ phi______ frames
    -       19.6554  -57.0000  -60.0000 46
;
_diffrn_measurement_device 'four-circle diffractometer'
_diffrn_measurement_device_type 'SuperNova, Single source at offset, Eos'
_diffrn_measurement_method '\w scans'
_diffrn_orient_matrix_UB_11 -0.0339326000
_diffrn_orient_matrix_UB_12 0.0118350000
_diffrn_orient_matrix_UB_13 -0.0223450000
_diffrn_orient_matrix_UB_21 0.0195928000
_diffrn_orient_matrix_UB_22 0.0525945000
_diffrn_orient_matrix_UB_23 0.0167841000
_diffrn_orient_matrix_UB_31 0.0401545000
_diffrn_orient_matrix_UB_32 0.0115210000
_diffrn_orient_matrix_UB_33 -0.0154788000
_diffrn_radiation_monochromator mirror
_diffrn_radiation_probe x-ray
_diffrn_radiation_type MoK\a
_diffrn_radiation_wavelength 0.71073
_diffrn_reflns_av_R_equivalents 0.0653
_diffrn_reflns_av_unetI/netI 0.1090
_diffrn_reflns_Laue_measured_fraction_full 0.998
_diffrn_reflns_Laue_measured_fraction_max 0.855
_diffrn_reflns_limit_h_max 13
_diffrn_reflns_limit_h_min -18
_diffrn_reflns_limit_k_max 19
_diffrn_reflns_limit_k_min -18
_diffrn_reflns_limit_l_max 30
_diffrn_reflns_limit_l_min -31
_diffrn_reflns_number 40717
_diffrn_reflns_point_group_measured_fraction_full 0.998
_diffrn_reflns_point_group_measured_fraction_max 0.855
_diffrn_reflns_theta_full 25.242
_diffrn_reflns_theta_max 29.183
_diffrn_reflns_theta_min 3.003
_diffrn_source 'SuperNova (Mo) X-ray Source'
_exptl_absorpt_coefficient_mu 1.003
_exptl_absorpt_correction_T_max 1.00000
_exptl_absorpt_correction_T_min 0.56883
_exptl_absorpt_correction_type multi-scan
_exptl_absorpt_process_details
;
CrysAlisPro, Agilent Technologies,
Version 1.171.37.33 (release 27-03-2014 CrysAlis171 .NET)
(compiled Mar 27 2014,17:12:48)
Empirical absorption correction using spherical harmonics,
 implemented in SCALE3 ABSPACK scaling algorithm.
;
_exptl_crystal_colour 'clear greenish green'
_exptl_crystal_colour_lustre clear
_exptl_crystal_colour_modifier greenish
_exptl_crystal_colour_primary green
_exptl_crystal_density_diffrn 1.172
_exptl_crystal_description plate
_exptl_crystal_F_000 1498
_exptl_crystal_size_max 0.5
_exptl_crystal_size_mid 0.5
_exptl_crystal_size_min 0.1
_refine_diff_density_max 2.082
_refine_diff_density_min -1.127
_refine_diff_density_rms 0.163
_refine_ls_extinction_method none
_refine_ls_goodness_of_fit_ref 1.062
_refine_ls_hydrogen_treatment mixed
_refine_ls_matrix_type full
_refine_ls_number_parameters 894
_refine_ls_number_reflns 18761
_refine_ls_number_restraints 364
_refine_ls_restrained_S_all 1.064
_refine_ls_R_factor_all 0.1098
_refine_ls_R_factor_gt 0.0753
_refine_ls_shift/su_max 0.002
_refine_ls_shift/su_mean 0.000
_refine_ls_structure_factor_coef Fsqd
_refine_ls_weighting_details 'w=1/[\s^2^(Fo^2^)+(0.1114P)^2^+9.7113P] where P=(Fo^2^+2Fc^2^)/3'
_refine_ls_weighting_scheme calc
_refine_ls_wR_factor_gt 0.2076
_refine_ls_wR_factor_ref 0.2342
_reflns_Friedel_coverage 0.000
_reflns_number_gt 13130
_reflns_number_total 18761
_reflns_threshold_expression 'I > 2\s(I)'
_cod_data_source_file c4dt01264j2.cif
_cod_data_source_block Cr6La2P4
_cod_depositor_comments 'Adding full bibliography for 7031804--7031808.cif.'
_cod_database_code 7031804
_shelxl_version_number 2013-4
_chemical_oxdiff_formula Cr6La2P4O52c100h100
_shelx_space_group_comment
;
The symmetry employed for this shelxl refinement is uniquely defined
by the following loop, which should always be used as a source of
symmetry information in preference to the above space-group names.
They are only intended as comments.
;
_reflns_odcompleteness_completeness 99.85
_reflns_odcompleteness_iscentric 1
_reflns_odcompleteness_theta 26.32
_olex2_refinement_description
;
1. Others
 Fixed Uiso: H3S(0.044) H66A(0.064) H66B(0.064) H66C(0.064) H67A(0.059)
 H67B(0.059) H67C(0.059) H65A(0.071) H65B(0.071) H65C(0.071) H77A(0.09)
 H77B(0.09) H77C(0.09) H76A(0.074) H76B(0.074) H76C(0.074) H27A(0.069)
 H27B(0.069) H27C(0.069) H37A(0.109) H37B(0.109) H37C(0.109) H75A(0.106)
 H75B(0.106) H75C(0.106) H26A(0.104) H26B(0.104) H26C(0.104) H5S(0.07)
 H47A(0.114) H47B(0.114) H47C(0.114) H4SA(0.047) H4SB(0.047) H5A(0.095)
 H5B(0.095) H5C(0.095) H35A(0.111) H35B(0.111) H35C(0.111) H16A(0.099)
 H16B(0.099) H16C(0.099) H6SA(0.117) H6SB(0.117) H6SC(0.117) H25A(0.128)
 H25B(0.128) H25C(0.128) H45A(0.143) H45B(0.143) H45C(0.143) H55A(0.159)
 H55B(0.159) H55C(0.159) H7A(0.18) H7B(0.18) H7C(0.18) H56A(0.143) H56B(0.143)
 H56C(0.143) H46A(0.116) H46B(0.116) H46C(0.116) H6A(0.178) H6B(0.178)
 H6C(0.178) H1SA(0.045) H1SB(0.045) H2SA(0.065) H2SB(0.065) H31A(0.087)
 H31B(0.087) H36A(0.123) H36B(0.123) H36C(0.123) H7SA(0.123) H7SB(0.123)
 H7SC(0.123) H15A(0.108) H15B(0.108) H15C(0.108) H17A(0.098) H17B(0.098)
 H17C(0.098) H33A(0.16) H33B(0.16) H33C(0.16) H34A(0.308) H34B(0.308)
 H34C(0.308) H57A(0.167) H57B(0.167) H57C(0.167) H32S(0.128) H33D(0.43)
 H33E(0.43) H33F(0.43) H8A(0.169) H34D(0.309) H34E(0.309) H34F(0.309)
 H31C(0.087) H31D(0.087) H16D(0.135) H16E(0.135) H16F(0.135) H17D(0.166)
 H17E(0.166) H17F(0.166) H15D(0.125) H15E(0.125) H15F(0.125) H56D(0.209)
 H56E(0.209) H56F(0.209) H57D(0.204) H57E(0.204) H57F(0.204) H55D(0.207)
 H55E(0.207) H55F(0.207) H41T(0.065) H43T(0.078) H42A(0.065) H42B(0.065)
 H45D(0.099) H45E(0.099) H45F(0.099) H44A(0.184) H44B(0.184) H44C(0.184)
 H22A(0.077) H22B(0.077) H23T(0.088) H25D(0.195) H25E(0.195) H25F(0.195)
 H24A(0.186) H24B(0.186) H24C(0.186) H2(0.106) H1A(0.099) H1B(0.099) H1C(0.099)
 H9A(0.106) H9B(0.106) H10A(0.201) H10B(0.201) H10C(0.201)
 Fixed X: H66A(0.6823) H66B(0.6701) H66C(0.7853) H67A(0.59) H67B(0.5504)
 H67C(0.565) H65A(0.8271) H65B(0.7115) H65C(0.7504) H77A(1.06) H77B(1.037)
 H77C(0.9421) H76A(1.0814) H76B(1.1215) H76C(1.1469) H27A(0.5741) H27B(0.5191)
 H27C(0.6311) H37A(0.9008) H37B(0.8875) H37C(0.8033) H75A(0.8403) H75B(0.9324)
 H75C(0.8931) H26A(0.3625) H26B(0.3563) H26C(0.4073) H5S(0.8178) H47A(1.3014)
 H47B(1.3959) H47C(1.2774) H4SA(0.6393) H4SB(0.6418) H5A(0.7628) H5B(0.6838)
 H5C(0.6923) H35A(0.9108) H35B(0.9451) H35C(0.8288) H16A(0.4044) H16B(0.2795)
 H16C(0.3433) H6SA(0.6684) H6SB(0.7714) H6SC(0.6786) H25A(0.5657) H25B(0.4537)
 H25C(0.4597) H45A(1.344) H45B(1.4603) H45C(1.4061) H55A(0.7178) H55B(0.787)
 H55C(0.8378) H7A(0.5566) H7B(0.6059) H7C(0.6821) H56A(0.8902) H56B(0.8417)
 H56C(0.8051) H46A(1.431) H46B(1.4896) H46C(1.3888) H6A(0.5006) H6B(0.4872)
 H6C(0.4438) H1SA(0.9969) H1SB(1.0957) H2SA(1.1175) H2SB(1.0103) H31A(0.3887)
 H31B(0.4515) H36A(1.0851) H36B(1.099) H36C(1.0683) H7SA(0.8739) H7SB(0.894)
 H7SC(0.7961) H15A(0.3713) H15B(0.2867) H15C(0.4102) H17A(0.2637) H17B(0.2019)
 H17C(0.2692) H33A(0.2924) H33B(0.2555) H33C(0.3757) H34A(0.2518) H34B(0.1792)
 H34C(0.2292) H57A(0.6266) H57B(0.667) H57C(0.5803) H32S(0.3614) H33D(0.4678)
 H33E(0.514) H33F(0.397) H8A(0.4602) H34D(0.2512) H34E(0.3058) H34F(0.3392)
 H31C(0.3649) H31D(0.4262) H16D(0.3581) H16E(0.2461) H16F(0.2912) H17D(0.2855)
 H17E(0.2334) H17F(0.3399) H15D(0.4314) H15E(0.3342) H15F(0.4468) H56D(0.7809)
 H56E(0.7462) H56F(0.6585) H57D(0.5929) H57E(0.677) H57F(0.679) H55D(0.8548)
 H55E(0.8664) H55F(0.894) H41T(0.2948) H43T(0.3619) H42A(0.449) H42B(0.338)
 H45D(0.3662) H45E(0.3636) H45F(0.4651) H44A(0.1832) H44B(0.198) H44C(0.1944)
 H22A(0.2593) H22B(0.2538) H23T(0.0751) H25D(0.2423) H25E(0.135) H25F(0.2177)
 H24A(0.1338) H24B(0.0449) H24C(0.0282) H2(0.0967) H1A(-0.0696) H1B(-0.0521)
 H1C(-0.0902) H9A(0.0279) H9B(0.083) H10A(0.1228) H10B(0.0987) H10C(0.2044)
 Fixed Y: H66A(0.4643) H66B(0.5759) H66C(0.5677) H67A(0.4769) H67B(0.5201)
 H67C(0.4096) H65A(0.677) H65B(0.6842) H65C(0.6411) H77A(0.2042) H77B(0.121)
 H77C(0.1253) H76A(0.3604) H76B(0.2642) H76C(0.3479) H27A(0.627) H27B(0.6778)
 H27C(0.6677) H37A(0.6847) H37B(0.7958) H37C(0.6988) H75A(0.1467) H75B(0.1422)
 H75C(0.2391) H26A(0.4088) H26B(0.5201) H26C(0.4635) H5S(0.0196) H47A(0.6732)
 H47B(0.7828) H47C(0.7789) H4SA(0.0111) H4SB(0.0404) H5A(-0.0403) H5B(-0.1586)
 H5C(-0.0851) H35A(0.8944) H35B(0.8488) H35C(0.7943) H16A(0.259) H16B(0.2)
 H16C(0.281) H6SA(-0.1295) H6SB(-0.145) H6SC(-0.1419) H25A(0.5728) H25B(0.5853)
 H25C(0.4725) H45A(0.893) H45B(0.8928) H45C(0.8547) H55A(0.4898) H55B(0.4561)
 H55C(0.5034) H7A(-0.0404) H7B(-0.1302) H7C(-0.0109) H56A(0.3459) H56B(0.3135)
 H56C(0.2323) H46A(0.6791) H46B(0.7195) H46C(0.6143) H6A(-0.1169) H6B(-0.1975)
 H6C(-0.1038) H1SA(0.7416) H1SB(0.7424) H2SA(0.5453) H2SB(0.4974) H31A(0.2271)
 H31B(0.189) H36A(0.7676) H36B(0.8326) H36C(0.8772) H7SA(0.1236) H7SB(0.0162)
 H7SC(0.0327) H15A(-0.0111) H15B(0.0159) H15C(0.0668) H17A(0.1571) H17B(0.0742)
 H17C(0.0428) H33A(0.0853) H33B(-0.0321) H33C(0.0266) H34A(0.1182) H34B(0.0316)
 H34C(0.1502) H57A(0.2087) H57B(0.3009) H57C(0.3009) H32S(0.0244) H33D(-0.001)
 H33E(0.1223) H33F(0.0562) H8A(0.0567) H34D(-0.0341) H34E(-0.039) H34F(-0.0869)
 H31C(0.1596) H31D(0.2299) H16D(0.2967) H16E(0.2095) H16F(0.222) H17D(0.048)
 H17E(0.014) H17F(-0.0051) H15D(0.0981) H15E(0.1322) H15F(0.2187) H56D(0.2126)
 H56E(0.2315) H56F(0.1854) H57D(0.3383) H57E(0.3877) H57F(0.4526) H55D(0.4767)
 H55E(0.4141) H55F(0.3801) H41T(0.3009) H43T(0.2207) H42A(0.3825) H42B(0.3998)
 H45D(0.4036) H45E(0.2983) H45F(0.3661) H44A(0.203) H44B(0.1982) H44C(0.3023)
 H22A(0.5959) H22B(0.6467) H23T(0.6365) H25D(0.7872) H25E(0.7979) H25F(0.7808)
 H24A(0.5882) H24B(0.6393) H24C(0.5283) H2(0.1399) H1A(0.0759) H1B(0.0025)
 H1C(0.0967) H9A(0.275) H9B(0.2589) H10A(0.0353) H10B(0.1135) H10C(0.1519)
 Fixed Z: H66A(1.0286) H66B(1.0386) H66C(1.0493) H67A(0.8783) H67B(0.9341)
 H67C(0.9261) H65A(0.9753) H65B(0.9651) H65C(0.9088) H77A(0.8669) H77B(0.8048)
 H77C(0.8344) H76A(0.7589) H76B(0.7575) H76C(0.8197) H27A(0.83) H27B(0.7832)
 H27C(0.7806) H37A(0.7006) H37B(0.712) H37C(0.7245) H75A(0.7397) H75B(0.7077)
 H75C(0.7108) H26A(0.7246) H26B(0.7504) H26C(0.7951) H5S(0.9079) H47A(0.8111)
 H47B(0.8272) H47C(0.8239) H4SA(0.8801) H4SB(0.9499) H5A(0.7412) H5B(0.7213)
 H5C(0.7843) H35A(0.8167) H35B(0.8724) H35C(0.8279) H16A(0.9095) H16B(0.883)
 H16C(0.8506) H6SA(0.9484) H6SB(0.9324) H6SC(0.8806) H25A(0.6745) H25B(0.6736)
 H25C(0.652) H45A(0.9334) H45B(0.9337) H45C(0.9845) H55A(0.5989) H55B(0.5569)
 H55C(0.6278) H7A(0.6243) H7B(0.6251) H7C(0.6449) H56A(0.6312) H56B(0.5598)
 H56C(0.5989) H46A(0.9576) H46B(0.9087) H46C(0.8886) H6A(0.76) H6B(0.6986)
 H6C(0.6969) H1SA(1.0092) H1SB(1.0411) H2SA(0.7812) H2SB(0.7531) H31A(0.6612)
 H31B(0.6178) H36A(0.7715) H36B(0.8381) H36C(0.7813) H7SA(1.0068) H7SB(1.0049)
 H7SC(1.0274) H15A(0.835) H15B(0.8671) H15C(0.9005) H17A(0.7586) H17B(0.7906)
 H17C(0.7466) H33A(0.5448) H33B(0.5509) H33C(0.5513) H34A(0.6911) H34B(0.6309)
 H34C(0.6287) H57A(0.5441) H57B(0.5125) H57C(0.5495) H32S(0.6549) H33D(0.5387)
 H33E(0.5481) H33F(0.5066) H8A(0.6229) H34D(0.5635) H34E(0.6293) H34F(0.572)
 H31C(0.6646) H31D(0.6271) H16D(0.8556) H16E(0.8483) H16F(0.7907) H17D(0.7611)
 H17E(0.8135) H17F(0.8067) H15D(0.9155) H15E(0.9266) H15F(0.9342) H56D(0.5952)
 H56E(0.5299) H56F(0.5639) H57D(0.5629) H57E(0.5276) H57F(0.5917) H55D(0.6333)
 H55E(0.5722) H55F(0.6335) H41T(0.5899) H43T(0.4708) H42A(0.5462) H42B(0.5363)
 H45D(0.4296) H45E(0.3881) H45F(0.4427) H44A(0.4718) H44B(0.4051) H44C(0.4447)
 H22A(0.6299) H22B(0.6959) H23T(0.6492) H25D(0.6787) H25E(0.645) H25F(0.6081)
 H24A(0.5422) H24B(0.5449) H24C(0.5594) H2(0.5458) H1A(0.6047) H1B(0.5498)
 H1C(0.539) H9A(0.5922) H9B(0.6546) H10A(0.6199) H10B(0.6693) H10C(0.6475)
;
_olex2_submission_special_instructions 'No special instructions were received'

loop_
_space_group_symop_operation_xyz
'x, y, z'
'-x, -y, -z'

loop_
_atom_site_label
_atom_site_type_symbol
_atom_site_fract_x
_atom_site_fract_y
_atom_site_fract_z
_atom_site_U_iso_or_equiv
_atom_site_adp_type
_atom_site_occupancy
_atom_site_site_symmetry_order
_atom_site_calc_flag
_atom_site_refinement_flags_posn
_atom_site_refinement_flags_occupancy
_atom_site_disorder_assembly
_atom_site_disorder_group
La1 La 1.03257(3) 0.57144(3) 0.93069(2) 0.02251(12) Uani 1 1 d . . . .
Cr1 Cr 0.69895(7) 0.22834(7) 0.85061(4) 0.0243(2) Uani 1 1 d D . . .
Cr2 Cr 0.77867(7) 0.43768(7) 0.79097(4) 0.0246(2) Uani 1 1 d . . . .
Cr3 Cr 0.56271(9) 0.23989(8) 0.72313(5) 0.0344(3) Uani 1 1 d . . . .
P63 P 0.78664(11) 0.45810(11) 0.93342(7) 0.0200(3) Uani 1 1 d . . . .
P73 P 0.93810(12) 0.32870(12) 0.83608(7) 0.0254(3) Uani 1 1 d . . . .
O21 O 0.6645(3) 0.4967(3) 0.78558(19) 0.0281(9) Uani 1 1 d . . . .
O60 O 0.7191(3) 0.3445(3) 0.91749(19) 0.0250(9) Uani 1 1 d . . . .
O1 O 0.6823(3) 0.3024(3) 0.7901(2) 0.0299(10) Uani 1 1 d . . . .
O71 O 0.8469(3) 0.2590(3) 0.85473(19) 0.0267(9) Uani 1 1 d . . . .
O32 O 0.8629(4) 0.5783(4) 0.7828(2) 0.0361(11) Uani 1 1 d . . . .
O11 O 0.5481(3) 0.1762(3) 0.8525(2) 0.0361(11) Uani 1 1 d . . . .
O61 O 0.8244(3) 0.4925(3) 0.87950(17) 0.0227(9) Uani 1 1 d . . . .
O72 O 1.0249(4) 0.3966(3) 0.8922(2) 0.0330(10) Uani 1 1 d . . . .
O62 O 0.8892(3) 0.4863(3) 0.98247(17) 0.0213(8) Uani 1 1 d . . . .
O2 O 0.6727(4) 0.0930(3) 0.7945(2) 0.0351(11) Uani 1 1 d . . . .
O3S O 0.7274(4) 0.1587(3) 0.9224(2) 0.0296(10) Uani 1 1 d D . . .
H3S H 0.740(5) 0.1934(16) 0.9600(6) 0.044 Uiso 1 1 d DR . . .
O41 O 1.2171(3) 0.7192(3) 0.9626(2) 0.0328(10) Uani 1 1 d . . . .
O3 O 0.5674(5) 0.0979(4) 0.7119(2) 0.0626(18) Uani 1 1 d . . . .
O70 O 0.9052(4) 0.3972(4) 0.7980(2) 0.0401(12) Uani 1 1 d . . . .
O42 O 1.1793(4) 0.6046(4) 0.8761(2) 0.0390(12) Uani 1 1 d . . . .
O51 O 0.7600(5) 0.4070(5) 0.7035(2) 0.0530(14) Uani 1 1 d . . . .
O22 O 0.5300(4) 0.3661(4) 0.7198(2) 0.0448(13) Uani 1 1 d . . . .
O31 O 0.9883(4) 0.6751(4) 0.8662(2) 0.0441(13) Uani 1 1 d . . . .
C66 C 0.7120(6) 0.5356(6) 1.0247(3) 0.0428(18) Uani 1 1 d . . . .
H66A H 0.6823 0.4643 1.0286 0.064 Uiso 1 1 calc R . . .
H66B H 0.6701 0.5759 1.0386 0.064 Uiso 1 1 calc R . . .
H66C H 0.7853 0.5677 1.0493 0.064 Uiso 1 1 calc R . . .
O12 O 0.4607(4) 0.2081(4) 0.7717(3) 0.0538(15) Uani 1 1 d . . . .
O52 O 0.6375(5) 0.2532(5) 0.6597(2) 0.0576(15) Uani 1 1 d . . . .
C3 C 0.6185(6) 0.0548(5) 0.7421(3) 0.0356(15) Uani 1 1 d . . . .
C67 C 0.5930(5) 0.4802(6) 0.9209(3) 0.0394(16) Uani 1 1 d . . . .
H67A H 0.5900 0.4769 0.8783 0.059 Uiso 1 1 calc R . . .
H67B H 0.5504 0.5201 0.9341 0.059 Uiso 1 1 calc R . . .
H67C H 0.5650 0.4096 0.9261 0.059 Uiso 1 1 calc R . . .
C65 C 0.7535(6) 0.6438(5) 0.9513(4) 0.048(2) Uani 1 1 d . . . .
H65A H 0.8271 0.6770 0.9753 0.071 Uiso 1 1 calc R . . .
H65B H 0.7115 0.6842 0.9651 0.071 Uiso 1 1 calc R . . .
H65C H 0.7504 0.6411 0.9088 0.071 Uiso 1 1 calc R . . .
C23 C 0.5724(5) 0.4588(5) 0.7510(3) 0.0319(14) Uani 1 1 d . . . .
C13 C 0.4668(5) 0.1793(5) 0.8208(4) 0.0398(17) Uani 1 1 d . . . .
C64 C 0.7091(5) 0.5338(5) 0.9589(3) 0.0277(13) Uani 1 1 d . . . .
C74 C 0.9898(5) 0.2453(6) 0.7929(3) 0.0360(16) Uani 1 1 d . . . .
C77 C 1.0089(7) 0.1669(7) 0.8279(5) 0.060(2) Uani 1 1 d . . . .
H77A H 1.0600 0.2042 0.8669 0.090 Uiso 1 1 calc R . . .
H77B H 1.0370 0.1210 0.8048 0.090 Uiso 1 1 calc R . . .
H77C H 0.9421 0.1253 0.8344 0.090 Uiso 1 1 calc R . . .
C24 C 0.5067(6) 0.5282(6) 0.7450(3) 0.0420(18) Uani 1 1 d . . . .
C76 C 1.0945(6) 0.3104(7) 0.7812(4) 0.049(2) Uani 1 1 d . . . .
H76A H 1.0814 0.3604 0.7589 0.074 Uiso 1 1 calc R . . .
H76B H 1.1215 0.2642 0.7575 0.074 Uiso 1 1 calc R . . .
H76C H 1.1469 0.3479 0.8197 0.074 Uiso 1 1 calc R . . .
C27 C 0.5627(6) 0.6346(5) 0.7886(4) 0.0461(19) Uani 1 1 d . . . .
H27A H 0.5741 0.6270 0.8300 0.069 Uiso 1 1 calc R . . .
H27B H 0.5191 0.6778 0.7832 0.069 Uiso 1 1 calc R . . .
H27C H 0.6311 0.6677 0.7806 0.069 Uiso 1 1 calc R . . .
C37 C 0.8781(8) 0.7324(7) 0.7263(4) 0.073(3) Uani 1 1 d . . . .
H37A H 0.9008 0.6847 0.7006 0.109 Uiso 1 1 calc R . . .
H37B H 0.8875 0.7958 0.7120 0.109 Uiso 1 1 calc R . . .
H37C H 0.8033 0.6988 0.7245 0.109 Uiso 1 1 calc R . . .
C75 C 0.9063(7) 0.1881(8) 0.7322(4) 0.071(3) Uani 1 1 d . . . .
H75A H 0.8403 0.1467 0.7397 0.106 Uiso 1 1 calc R . . .
H75B H 0.9324 0.1422 0.7077 0.106 Uiso 1 1 calc R . . .
H75C H 0.8931 0.2391 0.7108 0.106 Uiso 1 1 calc R . . .
C33 C 0.9305(5) 0.6634(5) 0.8150(3) 0.0345(16) Uani 1 1 d . . . .
C44 C 1.3467(6) 0.7475(6) 0.9030(4) 0.050(2) Uani 1 1 d . . . .
C53 C 0.7114(8) 0.3338(7) 0.6593(4) 0.053(2) Uani 1 1 d . . . .
C43 C 1.2405(5) 0.6869(5) 0.9150(3) 0.0331(15) Uani 1 1 d . . . .
C26 C 0.3986(6) 0.4755(7) 0.7546(5) 0.069(3) Uani 1 1 d . . . .
H26A H 0.3625 0.4088 0.7246 0.104 Uiso 1 1 calc R . . .
H26B H 0.3563 0.5201 0.7504 0.104 Uiso 1 1 calc R . . .
H26C H 0.4073 0.4635 0.7951 0.104 Uiso 1 1 calc R . . .
C5S C 0.7714(7) 0.0051(6) 0.9358(5) 0.059(2) Uani 1 1 d . . . .
H5S H 0.8178 0.0196 0.9079 0.070 Uiso 1 1 calc R . . .
C4 C 0.6081(7) -0.0552(6) 0.7121(4) 0.054(2) Uani 1 1 d . . . .
C47 C 1.3287(8) 0.7454(9) 0.8350(5) 0.076(3) Uani 1 1 d . . . .
H47A H 1.3014 0.6732 0.8111 0.114 Uiso 1 1 calc R . . .
H47B H 1.3959 0.7828 0.8272 0.114 Uiso 1 1 calc R . . .
H47C H 1.2774 0.7789 0.8239 0.114 Uiso 1 1 calc R . . .
C4S C 0.6856(6) 0.0499(5) 0.9208(3) 0.0392(17) Uani 1 1 d D . . .
H4SA H 0.6393 0.0111 0.8801 0.047 Uiso 1 1 calc R . . .
H4SB H 0.6418 0.0404 0.9499 0.047 Uiso 1 1 calc R . . .
C5 C 0.6941(8) -0.0876(6) 0.7423(4) 0.064(3) Uani 1 1 d . . . .
H5A H 0.7628 -0.0403 0.7412 0.095 Uiso 1 1 calc R . . .
H5B H 0.6838 -0.1586 0.7213 0.095 Uiso 1 1 calc R . . .
H5C H 0.6923 -0.0851 0.7843 0.095 Uiso 1 1 calc R . . .
C34 C 0.9438(6) 0.7598(6) 0.7904(4) 0.049(2) Uani 1 1 d . . . .
C35 C 0.9034(9) 0.8308(7) 0.8305(5) 0.074(3) Uani 1 1 d . . . .
H35A H 0.9108 0.8944 0.8167 0.111 Uiso 1 1 calc R . . .
H35B H 0.9451 0.8488 0.8724 0.111 Uiso 1 1 calc R . . .
H35C H 0.8288 0.7943 0.8279 0.111 Uiso 1 1 calc R . . .
C16 C 0.347(2) 0.228(2) 0.8725(16) 0.066(7) Uani 0.333(15) 1 d . P A 1
H16A H 0.4044 0.2590 0.9095 0.099 Uiso 0.333(15) 1 calc R P A 1
H16B H 0.2795 0.2000 0.8830 0.099 Uiso 0.333(15) 1 calc R P A 1
H16C H 0.3433 0.2810 0.8506 0.099 Uiso 0.333(15) 1 calc R P A 1
C14 C 0.367(3) 0.138(2) 0.8319(12) 0.051(6) Uani 0.333(15) 1 d . P A 1
C6S C 0.7175(9) -0.1136(7) 0.9232(5) 0.078(3) Uani 1 1 d . . . .
H6SA H 0.6684 -0.1295 0.9484 0.117 Uiso 1 1 calc R . . .
H6SB H 0.7714 -0.1450 0.9324 0.117 Uiso 1 1 calc R . . .
H6SC H 0.6786 -0.1419 0.8806 0.117 Uiso 1 1 calc R . . .
C54 C 0.735(2) 0.347(2) 0.607(2) 0.089(8) Uani 0.397(19) 1 d . P B 1
C25 C 0.4954(10) 0.5408(9) 0.6804(4) 0.086(4) Uani 1 1 d . . . .
H25A H 0.5657 0.5728 0.6745 0.128 Uiso 1 1 calc R . . .
H25B H 0.4537 0.5853 0.6736 0.128 Uiso 1 1 calc R . . .
H25C H 0.4597 0.4725 0.6520 0.128 Uiso 1 1 calc R . . .
C45 C 1.3933(8) 0.8564(8) 0.9420(6) 0.096(4) Uani 1 1 d . . . .
H45A H 1.3440 0.8930 0.9334 0.143 Uiso 1 1 calc R . . .
H45B H 1.4603 0.8928 0.9337 0.143 Uiso 1 1 calc R . . .
H45C H 1.4061 0.8547 0.9845 0.143 Uiso 1 1 calc R . . .
C55 C 0.773(3) 0.460(2) 0.5967(15) 0.106(9) Uani 0.397(19) 1 d . P B 1
H55A H 0.7178 0.4898 0.5989 0.159 Uiso 0.397(19) 1 calc R P B 1
H55B H 0.7870 0.4561 0.5569 0.159 Uiso 0.397(19) 1 calc R P B 1
H55C H 0.8378 0.5034 0.6278 0.159 Uiso 0.397(19) 1 calc R P B 1
C7 C 0.6137(13) -0.0596(10) 0.6454(5) 0.120(6) Uani 1 1 d . . . .
H7A H 0.5566 -0.0404 0.6243 0.180 Uiso 1 1 calc R . . .
H7B H 0.6059 -0.1302 0.6251 0.180 Uiso 1 1 calc R . . .
H7C H 0.6821 -0.0109 0.6449 0.180 Uiso 1 1 calc R . . .
C56 C 0.827(3) 0.306(3) 0.5984(15) 0.095(8) Uani 0.397(19) 1 d . P B 1
H56A H 0.8902 0.3459 0.6312 0.143 Uiso 0.397(19) 1 calc R P B 1
H56B H 0.8417 0.3135 0.5598 0.143 Uiso 0.397(19) 1 calc R P B 1
H56C H 0.8051 0.2323 0.5989 0.143 Uiso 0.397(19) 1 calc R P B 1
C46 C 1.4210(7) 0.6842(9) 0.9157(5) 0.077(3) Uani 1 1 d . . . .
H46A H 1.4310 0.6791 0.9576 0.116 Uiso 1 1 calc R . . .
H46B H 1.4896 0.7195 0.9087 0.116 Uiso 1 1 calc R . . .
H46C H 1.3888 0.6143 0.8886 0.116 Uiso 1 1 calc R . . .
C6 C 0.5000(10) -0.1247(7) 0.7174(7) 0.119(6) Uani 1 1 d . . . .
H6A H 0.5006 -0.1169 0.7600 0.178 Uiso 1 1 calc R . . .
H6B H 0.4872 -0.1975 0.6986 0.178 Uiso 1 1 calc R . . .
H6C H 0.4438 -0.1038 0.6969 0.178 Uiso 1 1 calc R . . .
O1S O 1.0312(3) 0.7024(3) 1.02111(19) 0.0301(10) Uani 1 1 d . . . .
H1SA H 0.9969 0.7416 1.0092 0.045 Uiso 1 1 d GR . . .
H1SB H 1.0957 0.7424 1.0411 0.045 Uiso 1 1 d GR . . .
O2S O 1.0676(4) 0.5427(4) 0.7525(2) 0.0431(10) Uani 1 1 d . . . .
H2SA H 1.1175 0.5453 0.7812 0.065 Uiso 1 1 d G . . .
H2SB H 1.0103 0.4974 0.7531 0.065 Uiso 1 1 d G . . .
N31S N 0.427(4) 0.178(4) 0.654(4) 0.073(3) Uani 0.368(15) 1 d D P C 1
H31A H 0.3887 0.2271 0.6612 0.087 Uiso 0.368(15) 1 calc R P C 1
H31B H 0.4515 0.1890 0.6178 0.087 Uiso 0.368(15) 1 calc R P C 1
C36 C 1.0591(7) 0.8140(8) 0.7958(5) 0.082(4) Uani 1 1 d . . . .
H36A H 1.0851 0.7676 0.7715 0.123 Uiso 1 1 calc R . . .
H36B H 1.0990 0.8326 0.8381 0.123 Uiso 1 1 calc R . . .
H36C H 1.0683 0.8772 0.7813 0.123 Uiso 1 1 calc R . . .
C7S C 0.8398(8) 0.0481(8) 0.9992(5) 0.082(3) Uani 1 1 d . . . .
H7SA H 0.8739 0.1236 1.0068 0.123 Uiso 1 1 calc R . . .
H7SB H 0.8940 0.0162 1.0049 0.123 Uiso 1 1 calc R . . .
H7SC H 0.7961 0.0327 1.0274 0.123 Uiso 1 1 calc R . . .
C15 C 0.358(2) 0.043(2) 0.8614(17) 0.072(8) Uani 0.333(15) 1 d . P A 1
H15A H 0.3713 -0.0111 0.8350 0.108 Uiso 0.333(15) 1 calc R P A 1
H15B H 0.2867 0.0159 0.8671 0.108 Uiso 0.333(15) 1 calc R P A 1
H15C H 0.4102 0.0668 0.9005 0.108 Uiso 0.333(15) 1 calc R P A 1
C17 C 0.2657(19) 0.099(2) 0.7767(14) 0.066(7) Uani 0.333(15) 1 d . P A 1
H17A H 0.2637 0.1571 0.7586 0.098 Uiso 0.333(15) 1 calc R P A 1
H17B H 0.2019 0.0742 0.7906 0.098 Uiso 0.333(15) 1 calc R P A 1
H17C H 0.2692 0.0428 0.7466 0.098 Uiso 0.333(15) 1 calc R P A 1
C33S C 0.314(3) 0.035(2) 0.5636(11) 0.107(9) Uani 0.368(15) 1 d D P C 1
H33A H 0.2924 0.0853 0.5448 0.160 Uiso 0.368(15) 1 calc R P C 1
H33B H 0.2555 -0.0321 0.5509 0.160 Uiso 0.368(15) 1 calc R P C 1
H33C H 0.3757 0.0266 0.5513 0.160 Uiso 0.368(15) 1 calc R P C 1
C34S C 0.241(3) 0.096(4) 0.647(2) 0.205(18) Uani 0.368(15) 1 d D P C 1
H34A H 0.2518 0.1182 0.6911 0.308 Uiso 0.368(15) 1 calc R P C 1
H34B H 0.1792 0.0316 0.6309 0.308 Uiso 0.368(15) 1 calc R P C 1
H34C H 0.2292 0.1502 0.6287 0.308 Uiso 0.368(15) 1 calc R P C 1
C57 C 0.643(3) 0.283(3) 0.5476(13) 0.111(10) Uani 0.397(19) 1 d . P B 1
H57A H 0.6266 0.2087 0.5441 0.167 Uiso 0.397(19) 1 calc R P B 1
H57B H 0.6670 0.3009 0.5125 0.167 Uiso 0.397(19) 1 calc R P B 1
H57C H 0.5803 0.3009 0.5495 0.167 Uiso 0.397(19) 1 calc R P B 1
C32S C 0.343(3) 0.075(2) 0.6338(11) 0.107(8) Uani 0.368(15) 1 d D P C 1
H32S H 0.3614 0.0244 0.6549 0.128 Uiso 0.368(15) 1 calc R P C 1
C33T C 0.450(4) 0.062(3) 0.5429(18) 0.29(2) Uani 0.632(15) 1 d D P C 2
H33D H 0.4678 -0.0010 0.5387 0.430 Uiso 0.632(15) 1 calc R P C 2
H33E H 0.5140 0.1223 0.5481 0.430 Uiso 0.632(15) 1 calc R P C 2
H33F H 0.3970 0.0562 0.5066 0.430 Uiso 0.632(15) 1 calc R P C 2
C8A C 0.406(2) 0.0769(16) 0.5982(11) 0.141(7) Uani 0.632(15) 1 d D P C 2
H8A H 0.4602 0.0567 0.6229 0.169 Uiso 0.632(15) 1 calc R P C 2
C34T C 0.317(3) -0.031(2) 0.5900(15) 0.206(13) Uani 0.632(15) 1 d D P C 2
H34D H 0.2512 -0.0341 0.5635 0.309 Uiso 0.632(15) 1 calc R P C 2
H34E H 0.3058 -0.0390 0.6293 0.309 Uiso 0.632(15) 1 calc R P C 2
H34F H 0.3392 -0.0869 0.5720 0.309 Uiso 0.632(15) 1 calc R P C 2
N31T N 0.427(3) 0.174(2) 0.648(2) 0.073(3) Uani 0.632(15) 1 d D P C 2
H31C H 0.3649 0.1596 0.6646 0.087 Uiso 0.632(15) 1 calc R P C 2
H31D H 0.4262 0.2299 0.6271 0.087 Uiso 0.632(15) 1 calc R P C 2
C14A C 0.3654(17) 0.1488(13) 0.8449(7) 0.061(4) Uani 0.667(15) 1 d . P A 2
C16A C 0.3103(14) 0.2262(16) 0.8339(11) 0.090(5) Uani 0.667(15) 1 d . P A 2
H16D H 0.3581 0.2967 0.8556 0.135 Uiso 0.667(15) 1 calc R P A 2
H16E H 0.2461 0.2095 0.8483 0.135 Uiso 0.667(15) 1 calc R P A 2
H16F H 0.2912 0.2220 0.7907 0.135 Uiso 0.667(15) 1 calc R P A 2
C17A C 0.3002(15) 0.0419(15) 0.8028(10) 0.110(7) Uani 0.667(15) 1 d . P A 2
H17D H 0.2855 0.0480 0.7611 0.166 Uiso 0.667(15) 1 calc R P A 2
H17E H 0.2334 0.0140 0.8135 0.166 Uiso 0.667(15) 1 calc R P A 2
H17F H 0.3399 -0.0051 0.8067 0.166 Uiso 0.667(15) 1 calc R P A 2
C15A C 0.3973(12) 0.1495(15) 0.9112(8) 0.083(5) Uani 0.667(15) 1 d . P A 2
H15D H 0.4314 0.0981 0.9155 0.125 Uiso 0.667(15) 1 calc R P A 2
H15E H 0.3342 0.1322 0.9266 0.125 Uiso 0.667(15) 1 calc R P A 2
H15F H 0.4468 0.2187 0.9342 0.125 Uiso 0.667(15) 1 calc R P A 2
C56A C 0.730(3) 0.2334(19) 0.5692(12) 0.140(11) Uani 0.603(19) 1 d . P B 2
H56D H 0.7809 0.2126 0.5952 0.209 Uiso 0.603(19) 1 calc R P B 2
H56E H 0.7462 0.2315 0.5299 0.209 Uiso 0.603(19) 1 calc R P B 2
H56F H 0.6585 0.1854 0.5639 0.209 Uiso 0.603(19) 1 calc R P B 2
C54A C 0.7390(13) 0.3389(14) 0.5973(8) 0.061(6) Uani 0.603(19) 1 d . P B 2
C57A C 0.666(2) 0.383(3) 0.5674(12) 0.136(11) Uani 0.603(19) 1 d . P B 2
H57D H 0.5929 0.3383 0.5629 0.204 Uiso 0.603(19) 1 calc R P B 2
H57E H 0.6770 0.3877 0.5276 0.204 Uiso 0.603(19) 1 calc R P B 2
H57F H 0.6790 0.4526 0.5917 0.204 Uiso 0.603(19) 1 calc R P B 2
C55A C 0.8472(19) 0.408(3) 0.6101(9) 0.138(14) Uani 0.603(19) 1 d . P B 2
H55D H 0.8548 0.4767 0.6333 0.207 Uiso 0.603(19) 1 calc R P B 2
H55E H 0.8664 0.4141 0.5722 0.207 Uiso 0.603(19) 1 calc R P B 2
H55F H 0.8940 0.3801 0.6335 0.207 Uiso 0.603(19) 1 calc R P B 2
O41T O 0.3431(14) 0.2868(14) 0.5771(7) 0.0431(10) Uani 0.286(6) 1 d D P . .
H41T H 0.2948 0.3009 0.5899 0.065 Uiso 0.286(6) 1 calc GR P . .
C43T C 0.339(2) 0.2820(17) 0.4714(8) 0.065(7) Uani 0.286(6) 1 d D P . .
H43T H 0.3619 0.2207 0.4708 0.078 Uiso 0.286(6) 1 calc R P . .
C42T C 0.371(2) 0.3462(17) 0.5345(8) 0.054(6) Uani 0.286(6) 1 d D P . .
H42A H 0.4490 0.3825 0.5462 0.065 Uiso 0.286(6) 1 calc R P . .
H42B H 0.3380 0.3998 0.5363 0.065 Uiso 0.286(6) 1 calc R P . .
C45T C 0.388(3) 0.3430(19) 0.4292(10) 0.066(8) Uani 0.286(6) 1 d D P . .
H45D H 0.3662 0.4036 0.4296 0.099 Uiso 0.286(6) 1 calc R P . .
H45E H 0.3636 0.2983 0.3881 0.099 Uiso 0.286(6) 1 calc R P . .
H45F H 0.4651 0.3661 0.4427 0.099 Uiso 0.286(6) 1 calc R P . .
C44T C 0.218(2) 0.243(4) 0.4459(14) 0.123(15) Uani 0.286(6) 1 d D P . .
H44A H 0.1832 0.2030 0.4718 0.184 Uiso 0.286(6) 1 calc R P . .
H44B H 0.1980 0.1982 0.4051 0.184 Uiso 0.286(6) 1 calc R P . .
H44C H 0.1944 0.3023 0.4447 0.184 Uiso 0.286(6) 1 calc R P . .
C22T C 0.2109(14) 0.6015(14) 0.6557(10) 0.064(5) Uani 0.402(7) 1 d D P . .
H22A H 0.2593 0.5959 0.6299 0.077 Uiso 0.402(7) 1 calc R P . .
H22B H 0.2538 0.6467 0.6959 0.077 Uiso 0.402(7) 1 calc R P . .
O21T O 0.1534(10) 0.5014(9) 0.6612(5) 0.0431(10) Uani 0.402(7) 1 d D P . .
C23T C 0.1322(16) 0.6486(14) 0.6276(10) 0.074(6) Uani 0.402(7) 1 d D P . .
H23T H 0.0751 0.6365 0.6492 0.088 Uiso 0.402(7) 1 calc R P . .
C25T C 0.186(3) 0.7635(14) 0.6410(16) 0.130(12) Uani 0.402(7) 1 d D P . .
H25D H 0.2423 0.7872 0.6787 0.195 Uiso 0.402(7) 1 calc R P . .
H25E H 0.1350 0.7979 0.6450 0.195 Uiso 0.402(7) 1 calc R P . .
H25F H 0.2177 0.7808 0.6081 0.195 Uiso 0.402(7) 1 calc R P . .
C24T C 0.080(3) 0.597(2) 0.5631(10) 0.124(11) Uani 0.402(7) 1 d D P . .
H24A H 0.1338 0.5882 0.5422 0.186 Uiso 0.402(7) 1 calc R P . .
H24B H 0.0449 0.6393 0.5449 0.186 Uiso 0.402(7) 1 calc R P . .
H24C H 0.0282 0.5283 0.5594 0.186 Uiso 0.402(7) 1 calc R P . .
O4 O 0.1819(11) 0.3270(12) 0.6120(7) 0.0431(10) Uani 0.315(7) 1 d D P D 2
C2 C 0.0676(18) 0.1447(14) 0.5819(12) 0.088(7) Uani 0.315(7) 1 d D P D 2
H2 H 0.0967 0.1399 0.5458 0.106 Uiso 0.315(7) 1 calc R P D 2
C1 C -0.0460(17) 0.0737(17) 0.5676(12) 0.066(7) Uani 0.315(7) 1 d D P D 2
H1A H -0.0696 0.0759 0.6047 0.099 Uiso 0.315(7) 1 calc R P D 2
H1B H -0.0521 0.0025 0.5498 0.099 Uiso 0.315(7) 1 calc R P D 2
H1C H -0.0902 0.0967 0.5390 0.099 Uiso 0.315(7) 1 calc R P D 2
C9 C 0.0861(19) 0.2550(14) 0.6123(14) 0.088(7) Uani 0.315(7) 1 d D P D 2
H9A H 0.0279 0.2750 0.5922 0.106 Uiso 0.315(7) 1 calc R P D 2
H9B H 0.0830 0.2589 0.6546 0.106 Uiso 0.315(7) 1 calc R P D 2
C10 C 0.130(3) 0.108(3) 0.6349(18) 0.134(13) Uani 0.315(7) 1 d D P D 2
H10A H 0.1228 0.0353 0.6199 0.201 Uiso 0.315(7) 1 calc R P D 2
H10B H 0.0987 0.1135 0.6693 0.201 Uiso 0.315(7) 1 calc R P D 2
H10C H 0.2044 0.1519 0.6475 0.201 Uiso 0.315(7) 1 calc R P D 2

loop_
_atom_site_aniso_label
_atom_site_aniso_U_11
_atom_site_aniso_U_22
_atom_site_aniso_U_33
_atom_site_aniso_U_23
_atom_site_aniso_U_13
_atom_site_aniso_U_12
La1 0.01755(17) 0.02321(19) 0.02562(19) 0.00849(14) 0.00459(13) 0.00490(13)
Cr1 0.0197(5) 0.0176(5) 0.0314(5) 0.0039(4) 0.0006(4) 0.0059(4)
Cr2 0.0231(5) 0.0255(5) 0.0263(5) 0.0078(4) 0.0042(4) 0.0108(4)
Cr3 0.0342(6) 0.0294(6) 0.0357(6) 0.0032(5) -0.0042(4) 0.0165(5)
P63 0.0159(7) 0.0177(7) 0.0256(7) 0.0056(6) 0.0039(5) 0.0056(5)
P73 0.0235(8) 0.0268(8) 0.0281(8) 0.0048(6) 0.0061(6) 0.0132(6)
O21 0.028(2) 0.023(2) 0.032(2) 0.0049(18) 0.0029(18) 0.0106(18)
O60 0.020(2) 0.020(2) 0.034(2) 0.0075(17) 0.0073(17) 0.0053(16)
O1 0.021(2) 0.024(2) 0.038(2) 0.0050(19) -0.0042(18) 0.0076(17)
O71 0.023(2) 0.025(2) 0.034(2) 0.0082(18) 0.0063(17) 0.0115(17)
O32 0.031(2) 0.036(3) 0.046(3) 0.024(2) 0.013(2) 0.010(2)
O11 0.023(2) 0.031(2) 0.044(3) 0.009(2) -0.0017(19) 0.0020(19)
O61 0.0191(19) 0.021(2) 0.026(2) 0.0080(17) 0.0043(16) 0.0043(16)
O72 0.033(2) 0.028(2) 0.033(2) 0.0021(19) 0.0101(19) 0.0054(19)
O62 0.0183(19) 0.021(2) 0.025(2) 0.0057(16) 0.0043(16) 0.0089(16)
O2 0.043(3) 0.015(2) 0.037(3) 0.0008(18) -0.004(2) 0.0075(19)
O3S 0.033(2) 0.020(2) 0.036(2) 0.0088(18) 0.0078(19) 0.0083(18)
O41 0.024(2) 0.033(2) 0.039(3) 0.011(2) 0.0097(19) 0.0043(19)
O3 0.079(4) 0.041(3) 0.050(3) -0.013(3) -0.030(3) 0.036(3)
O70 0.033(3) 0.053(3) 0.054(3) 0.031(3) 0.022(2) 0.027(2)
O42 0.034(3) 0.036(3) 0.044(3) 0.008(2) 0.017(2) 0.005(2)
O51 0.071(4) 0.062(4) 0.033(3) 0.007(3) 0.013(3) 0.036(3)
O22 0.041(3) 0.029(3) 0.053(3) 0.002(2) -0.014(2) 0.017(2)
O31 0.036(3) 0.043(3) 0.056(3) 0.032(3) 0.004(2) 0.012(2)
C66 0.041(4) 0.058(5) 0.038(4) 0.010(4) 0.014(3) 0.029(4)
O12 0.027(3) 0.059(4) 0.069(4) 0.028(3) -0.002(2) 0.008(2)
O52 0.066(4) 0.063(4) 0.042(3) 0.005(3) 0.006(3) 0.029(3)
C3 0.037(4) 0.026(3) 0.039(4) -0.002(3) 0.000(3) 0.017(3)
C67 0.028(3) 0.049(4) 0.043(4) 0.013(3) 0.008(3) 0.016(3)
C65 0.038(4) 0.024(3) 0.085(6) 0.019(4) 0.017(4) 0.014(3)
C23 0.032(3) 0.025(3) 0.035(3) 0.006(3) -0.002(3) 0.013(3)
C13 0.021(3) 0.033(4) 0.066(5) 0.016(3) 0.009(3) 0.008(3)
C64 0.021(3) 0.027(3) 0.035(3) 0.005(3) 0.008(2) 0.010(2)
C74 0.027(3) 0.039(4) 0.041(4) -0.003(3) 0.010(3) 0.017(3)
C77 0.061(6) 0.049(5) 0.097(7) 0.026(5) 0.042(5) 0.040(4)
C24 0.039(4) 0.034(4) 0.052(4) 0.011(3) -0.003(3) 0.019(3)
C76 0.043(4) 0.061(5) 0.051(5) 0.007(4) 0.021(4) 0.027(4)
C27 0.040(4) 0.026(4) 0.067(5) 0.006(3) 0.000(4) 0.016(3)
C37 0.084(7) 0.060(6) 0.068(6) 0.041(5) -0.003(5) 0.017(5)
C75 0.059(6) 0.092(8) 0.042(5) -0.021(5) 0.010(4) 0.021(5)
C33 0.030(3) 0.033(4) 0.050(4) 0.030(3) 0.015(3) 0.012(3)
C44 0.030(4) 0.050(5) 0.077(6) 0.023(4) 0.026(4) 0.013(3)
C53 0.066(6) 0.058(5) 0.040(4) 0.010(4) 0.008(4) 0.034(5)
C43 0.030(3) 0.032(4) 0.043(4) 0.014(3) 0.016(3) 0.012(3)
C26 0.031(4) 0.051(5) 0.108(8) -0.010(5) -0.002(5) 0.018(4)
C5S 0.059(5) 0.035(4) 0.102(7) 0.038(5) 0.040(5) 0.022(4)
C4 0.073(6) 0.028(4) 0.045(4) -0.011(3) -0.015(4) 0.028(4)
C47 0.063(6) 0.093(8) 0.096(8) 0.052(7) 0.046(6) 0.030(6)
C4S 0.047(4) 0.021(3) 0.047(4) 0.009(3) 0.010(3) 0.010(3)
C5 0.078(6) 0.037(4) 0.069(6) -0.010(4) -0.012(5) 0.041(5)
C34 0.030(4) 0.047(4) 0.067(5) 0.037(4) 0.003(3) 0.004(3)
C35 0.083(7) 0.058(6) 0.097(8) 0.039(6) 0.018(6) 0.041(6)
C16 0.032(11) 0.065(12) 0.102(15) 0.019(10) 0.029(11) 0.012(9)
C14 0.026(7) 0.052(11) 0.079(12) 0.026(8) 0.018(7) 0.011(6)
C6S 0.092(8) 0.035(5) 0.115(9) 0.025(5) 0.032(7) 0.028(5)
C54 0.110(15) 0.125(17) 0.051(9) 0.034(9) 0.028(9) 0.057(12)
C25 0.128(10) 0.082(7) 0.060(6) 0.023(5) -0.009(6) 0.072(7)
C45 0.061(6) 0.054(6) 0.155(11) -0.003(7) 0.074(7) -0.014(5)
C55 0.13(2) 0.130(15) 0.079(15) 0.047(11) 0.039(14) 0.059(12)
C7 0.233(18) 0.092(9) 0.054(6) -0.011(6) 0.007(8) 0.120(11)
C56 0.106(15) 0.12(2) 0.070(14) 0.027(13) 0.029(11) 0.051(14)
C46 0.036(5) 0.086(8) 0.113(9) 0.027(7) 0.035(5) 0.016(5)
C6 0.084(9) 0.026(5) 0.216(16) 0.007(7) 0.006(10) 0.008(5)
O1S 0.027(2) 0.024(2) 0.035(2) 0.0060(19) 0.0011(18) 0.0087(18)
O2S 0.038(2) 0.059(3) 0.035(2) 0.007(2) 0.0155(18) 0.019(2)
N31S 0.085(5) 0.042(4) 0.061(9) -0.013(4) -0.046(5) 0.036(4)
C36 0.048(5) 0.079(7) 0.125(9) 0.074(7) 0.021(6) 0.004(5)
C7S 0.061(6) 0.066(7) 0.111(9) 0.041(6) -0.002(6) 0.015(5)
C15 0.035(12) 0.073(12) 0.123(18) 0.053(12) 0.035(12) 0.017(9)
C17 0.028(8) 0.059(13) 0.100(13) 0.026(10) 0.007(8) 0.005(8)
C33S 0.127(18) 0.056(14) 0.092(13) -0.012(9) -0.067(10) 0.044(13)
C34S 0.137(14) 0.22(3) 0.20(3) -0.02(2) -0.011(14) 0.051(15)
C57 0.122(16) 0.16(2) 0.051(9) 0.030(10) 0.020(9) 0.054(14)
C32S 0.107(12) 0.066(10) 0.087(13) -0.008(8) -0.054(9) 0.009(9)
C33T 0.37(4) 0.16(2) 0.24(2) -0.069(19) 0.10(3) 0.03(2)
C8A 0.149(14) 0.106(10) 0.126(12) -0.034(9) -0.064(9) 0.080(9)
C34T 0.21(2) 0.131(13) 0.21(2) -0.021(13) -0.025(18) 0.057(13)
N31T 0.085(5) 0.042(4) 0.061(9) -0.013(4) -0.046(5) 0.036(4)
C14A 0.024(5) 0.073(9) 0.099(8) 0.041(7) 0.028(6) 0.019(5)
C16A 0.051(9) 0.121(11) 0.132(14) 0.058(10) 0.039(9) 0.053(8)
C17A 0.068(9) 0.095(9) 0.143(13) 0.025(8) 0.029(9) -0.006(7)
C15A 0.052(8) 0.111(13) 0.105(8) 0.052(8) 0.038(6) 0.029(8)
C56A 0.21(3) 0.13(2) 0.103(18) 0.002(16) 0.08(2) 0.07(2)
C54A 0.080(12) 0.097(14) 0.025(8) 0.002(8) 0.028(8) 0.056(11)
C57A 0.15(2) 0.22(3) 0.101(18) 0.11(2) 0.041(16) 0.11(2)
C55A 0.101(17) 0.20(3) 0.048(11) -0.027(15) 0.031(11) -0.014(18)
O41T 0.038(2) 0.059(3) 0.035(2) 0.007(2) 0.0155(18) 0.019(2)
C43T 0.127(18) 0.026(10) 0.042(8) 0.013(7) 0.034(9) 0.015(11)
C42T 0.075(16) 0.056(11) 0.049(8) 0.011(7) 0.035(9) 0.037(10)
C45T 0.13(2) 0.025(12) 0.053(11) 0.016(10) 0.043(12) 0.026(13)
C44T 0.129(17) 0.14(3) 0.074(16) 0.048(17) 0.025(11) 0.007(13)
C22T 0.044(9) 0.089(8) 0.066(12) 0.022(8) 0.015(8) 0.030(7)
O21T 0.038(2) 0.059(3) 0.035(2) 0.007(2) 0.0155(18) 0.019(2)
C23T 0.047(11) 0.097(11) 0.087(13) 0.049(10) 0.008(9) 0.031(9)
C25T 0.10(2) 0.112(12) 0.17(2) 0.049(11) 0.013(18) 0.036(10)
C24T 0.11(2) 0.15(2) 0.099(13) 0.046(12) -0.004(12) 0.037(17)
O4 0.038(2) 0.059(3) 0.035(2) 0.007(2) 0.0155(18) 0.019(2)
C2 0.080(9) 0.068(8) 0.102(15) -0.029(8) 0.064(9) 0.009(7)
C1 0.083(11) 0.048(12) 0.062(15) -0.014(10) 0.053(10) 0.011(9)
C9 0.080(9) 0.068(8) 0.102(15) -0.029(8) 0.064(9) 0.009(7)
C10 0.15(2) 0.115(19) 0.12(2) -0.021(15) 0.043(16) 0.057(16)

loop_
_atom_type_symbol
_atom_type_description
_atom_type_scat_dispersion_real
_atom_type_scat_dispersion_imag
_atom_type_scat_source
C C 0.0033 0.0016 'International Tables Vol C Tables 4.2.6.8 and 6.1.1.4'
H H 0.0000 0.0000 'International Tables Vol C Tables 4.2.6.8 and 6.1.1.4'
Cr Cr 0.3209 0.6236 'International Tables Vol C Tables 4.2.6.8 and 6.1.1.4'
La La -0.2871 2.4523 'International Tables Vol C Tables 4.2.6.8 and 6.1.1.4'
N N 0.0061 0.0033 'International Tables Vol C Tables 4.2.6.8 and 6.1.1.4'
O O 0.0106 0.0060 'International Tables Vol C Tables 4.2.6.8 and 6.1.1.4'
P P 0.1023 0.0942 'International Tables Vol C Tables 4.2.6.8 and 6.1.1.4'

loop_
_geom_angle_atom_site_label_1
_geom_angle_atom_site_label_2
_geom_angle_atom_site_label_3
_geom_angle
_geom_angle_site_symmetry_1
_geom_angle_site_symmetry_3
P63 La1 La1 59.93(3) . 2_767
P63 La1 P73 71.88(4) . .
P73 La1 La1 87.53(3) . 2_767
O61 La1 La1 86.96(8) . 2_767
O61 La1 P63 27.76(9) . .
O61 La1 P73 63.71(9) . .
O61 La1 C43 144.65(16) . .
O72 La1 La1 76.81(11) . 2_767
O72 La1 P63 84.39(11) . .
O72 La1 P73 23.09(11) . .
O72 La1 O61 83.92(14) . .
O72 La1 O62 85.21(14) . .
O72 La1 O62 72.75(14) . 2_767
O72 La1 O41 117.64(15) . .
O72 La1 O42 78.97(15) . .
O72 La1 C43 99.16(17) . .
O72 La1 O1S 145.88(14) . .
O62 La1 La1 33.79(9) . 2_767
O62 La1 La1 35.40(9) 2_767 2_767
O62 La1 P63 94.88(9) 2_767 .
O62 La1 P63 27.11(9) . .
O62 La1 P73 93.39(9) 2_767 .
O62 La1 P73 82.75(9) . .
O62 La1 O61 120.69(12) 2_767 .
O62 La1 O61 54.85(12) . .
O62 La1 O62 69.20(14) 2_767 .
O62 La1 O41 83.19(13) 2_767 .
O62 La1 O41 137.30(13) . .
O62 La1 O42 101.78(15) 2_767 .
O62 La1 C43 160.10(16) . .
O62 La1 C43 93.41(16) 2_767 .
O62 La1 O1S 77.26(13) 2_767 .
O41 La1 La1 112.63(10) . 2_767
O41 La1 P63 155.73(11) . .
O41 La1 P73 132.32(11) . .
O41 La1 O61 152.98(13) . .
O41 La1 C43 25.34(16) . .
O42 La1 La1 135.74(12) . 2_767
O42 La1 P63 151.66(11) . .
O42 La1 P73 84.28(11) . .
O42 La1 O61 126.49(14) . .
O42 La1 O62 163.65(15) . .
O42 La1 O41 50.66(15) . .
O42 La1 C43 25.34(17) . .
O31 La1 La1 147.45(13) . 2_767
O31 La1 P63 93.69(12) . .
O31 La1 P73 102.81(14) . .
O31 La1 O61 70.98(14) . .
O31 La1 O72 122.34(17) . .
O31 La1 O62 163.38(16) . 2_767
O31 La1 O62 116.11(15) . .
O31 La1 O41 83.16(16) . .
O31 La1 O42 76.52(18) . .
O31 La1 C43 78.01(18) . .
O31 La1 O1S 89.83(17) . .
C43 La1 La1 128.18(14) . 2_767
C43 La1 P63 171.64(14) . .
C43 La1 P73 108.73(14) . .
O1S La1 La1 69.32(10) . 2_767
O1S La1 P63 82.31(10) . .
O1S La1 P73 151.77(10) . .
O1S La1 O61 97.98(13) . .
O1S La1 O62 69.02(13) . .
O1S La1 O41 73.64(14) . .
O1S La1 O42 123.52(15) . .
O1S La1 C43 98.47(17) . .
O60 Cr1 O11 86.93(19) . .
O60 Cr1 O2 168.38(19) . .
O60 Cr1 O3S 81.30(17) . .
O1 Cr1 O60 94.72(18) . .
O1 Cr1 O71 92.19(18) . .
O1 Cr1 O11 97.12(19) . .
O1 Cr1 O2 96.39(19) . .
O1 Cr1 O3S 175.00(18) . .
O71 Cr1 O60 96.03(18) . .
O71 Cr1 O11 169.97(19) . .
O71 Cr1 O2 87.0(2) . .
O71 Cr1 O3S 85.25(18) . .
O11 Cr1 O3S 85.73(18) . .
O2 Cr1 O11 88.3(2) . .
O2 Cr1 O3S 87.78(18) . .
O21 Cr2 O32 82.52(19) . .
O1 Cr2 O21 91.87(18) . .
O1 Cr2 O32 172.20(19) . .
O1 Cr2 O61 96.54(17) . .
O1 Cr2 O70 95.4(2) . .
O1 Cr2 O51 94.9(2) . .
O61 Cr2 O21 90.84(18) . .
O61 Cr2 O32 88.98(18) . .
O70 Cr2 O21 172.7(2) . .
O70 Cr2 O32 90.3(2) . .
O70 Cr2 O61 87.3(2) . .
O51 Cr2 O21 92.4(2) . .
O51 Cr2 O32 80.0(2) . .
O51 Cr2 O61 168.0(2) . .
O51 Cr2 O70 87.9(2) . .
O1 Cr3 O3 96.2(2) . .
O1 Cr3 O22 96.37(19) . .
O1 Cr3 O12 94.8(2) . .
O1 Cr3 O52 97.7(2) . .
O1 Cr3 N31S 175.4(15) . .
O1 Cr3 N31T 178.3(12) . .
O3 Cr3 N31S 87(2) . .
O3 Cr3 N31T 85.6(12) . .
O22 Cr3 O3 167.5(2) . .
O22 Cr3 O12 87.3(2) . .
O22 Cr3 O52 93.1(3) . .
O22 Cr3 N31S 80(2) . .
O22 Cr3 N31T 81.9(12) . .
O12 Cr3 O3 91.0(3) . .
O12 Cr3 N31S 81.9(18) . .
O12 Cr3 N31T 85.2(10) . .
O52 Cr3 O3 85.9(3) . .
O52 Cr3 O12 167.4(2) . .
O52 Cr3 N31S 85.7(18) . .
O52 Cr3 N31T 82.4(10) . .
O60 P63 La1 130.45(18) . .
O60 P63 O61 112.4(2) . .
O60 P63 O62 113.3(2) . .
O60 P63 C64 108.3(3) . .
O61 P63 La1 53.62(15) . .
O61 P63 C64 109.4(3) . .
O62 P63 La1 50.52(15) . .
O62 P63 O61 104.1(2) . .
O62 P63 C64 109.2(3) . .
C64 P63 La1 121.2(2) . .
O71 P73 La1 109.52(17) . .
O71 P73 O72 109.2(2) . .
O71 P73 O70 113.2(3) . .
O71 P73 C74 107.3(3) . .
O72 P73 La1 38.42(19) . .
O72 P73 O70 109.6(3) . .
O72 P73 C74 108.5(3) . .
O70 P73 La1 75.0(2) . .
O70 P73 C74 108.9(3) . .
C74 P73 La1 137.4(2) . .
C23 O21 Cr2 128.6(4) . .
P63 O60 Cr1 132.2(3) . .
Cr1 O1 Cr2 125.5(2) . .
Cr3 O1 Cr1 118.2(2) . .
Cr3 O1 Cr2 116.4(2) . .
P73 O71 Cr1 142.1(3) . .
C33 O32 Cr2 139.7(4) . .
C13 O11 Cr1 132.4(5) . .
Cr2 O61 La1 117.05(17) . .
P63 O61 La1 98.63(18) . .
P63 O61 Cr2 135.5(2) . .
P73 O72 La1 118.5(3) . .
La1 O62 La1 110.80(14) 2_767 .
P63 O62 La1 102.38(19) . .
P63 O62 La1 141.6(2) . 2_767
C3 O2 Cr1 130.5(4) . .
C4S O3S Cr1 126.9(4) . .
C43 O41 La1 92.7(4) . .
C3 O3 Cr3 134.5(5) . .
P73 O70 Cr2 128.5(3) . .
C43 O42 La1 95.0(4) . .
C53 O51 Cr2 138.3(6) . .
C23 O22 Cr3 133.1(4) . .
C33 O31 La1 139.1(5) . .
C13 O12 Cr3 131.4(5) . .
C53 O52 Cr3 125.3(6) . .
O2 C3 O3 125.1(6) . .
O2 C3 C4 118.0(6) . .
O3 C3 C4 116.9(6) . .
O21 C23 O22 124.4(6) . .
O21 C23 C24 119.0(6) . .
O22 C23 C24 116.6(6) . .
O11 C13 O12 125.0(7) . .
O11 C13 C14 122.0(12) . .
O11 C13 C14A 116.4(8) . .
O12 C13 C14 112.5(11) . .
O12 C13 C14A 118.5(8) . .
C66 C64 P63 109.2(5) . .
C66 C64 C67 108.5(5) . .
C67 C64 P63 108.6(5) . .
C65 C64 P63 109.8(5) . .
C65 C64 C66 110.7(6) . .
C65 C64 C67 110.0(6) . .
C77 C74 P73 108.8(5) . .
C77 C74 C76 110.2(6) . .
C77 C74 C75 110.2(7) . .
C76 C74 P73 110.4(5) . .
C75 C74 P73 107.7(5) . .
C75 C74 C76 109.6(7) . .
C23 C24 C26 109.8(6) . .
C23 C24 C25 105.2(7) . .
C27 C24 C23 111.4(6) . .
C27 C24 C26 111.1(7) . .
C27 C24 C25 108.8(7) . .
C26 C24 C25 110.4(8) . .
O32 C33 C34 118.0(6) . .
O31 C33 O32 124.7(6) . .
O31 C33 C34 117.3(6) . .
C43 C44 C47 109.2(7) . .
C43 C44 C46 106.3(6) . .
C47 C44 C46 106.2(8) . .
C45 C44 C43 111.2(7) . .
C45 C44 C47 111.8(9) . .
C45 C44 C46 111.9(9) . .
O51 C53 O52 124.0(8) . .
O51 C53 C54 115.8(14) . .
O51 C53 C54A 119.4(10) . .
O52 C53 C54 119.9(14) . .
O52 C53 C54A 116.6(9) . .
O41 C43 La1 62.0(3) . .
O41 C43 O42 121.6(6) . .
O41 C43 C44 120.2(6) . .
O42 C43 La1 59.7(3) . .
O42 C43 C44 118.2(6) . .
C44 C43 La1 176.7(5) . .
C4S C5S C6S 107.6(7) . .
C7S C5S C4S 114.7(8) . .
C7S C5S C6S 110.0(8) . .
C3 C4 C7 108.3(7) . .
C3 C4 C6 104.5(8) . .
C5 C4 C3 112.8(6) . .
C5 C4 C7 108.1(9) . .
C5 C4 C6 109.9(8) . .
C6 C4 C7 113.3(10) . .
O3S C4S C5S 112.6(6) . .
C37 C34 C33 111.5(7) . .
C37 C34 C35 108.6(8) . .
C33 C34 C35 106.2(7) . .
C36 C34 C37 111.6(8) . .
C36 C34 C33 109.1(7) . .
C36 C34 C35 109.7(8) . .
C13 C14 C16 108(2) . .
C13 C14 C15 112(2) . .
C13 C14 C17 118(2) . .
C16 C14 C15 112(3) . .
C16 C14 C17 101(3) . .
C15 C14 C17 106(3) . .
C53 C54 C55 119(3) . .
C53 C54 C56 110(3) . .
C53 C54 C57 116(3) . .
C55 C54 C57 103(2) . .
C56 C54 C55 104(2) . .
C56 C54 C57 103(2) . .
C32S N31S Cr3 132(6) . .
N31S C32S C33S 111(4) . .
N31S C32S C34S 104.5(17) . .
C33S C32S C34S 104.6(15) . .
C33T C8A C34T 104.5(14) . .
N31T C8A C33T 131(3) . .
N31T C8A C34T 124(2) . .
C8A N31T Cr3 125(3) . .
C16A C14A C13 107.1(13) . .
C17A C14A C13 101.6(12) . .
C17A C14A C16A 110.0(17) . .
C15A C14A C13 109.3(13) . .
C15A C14A C16A 113.1(16) . .
C15A C14A C17A 114.8(16) . .
C56A C54A C53 105.7(15) . .
C56A C54A C57A 118(2) . .
C57A C54A C53 104.1(13) . .
C55A C54A C53 107.5(13) . .
C55A C54A C56A 109(2) . .
C55A C54A C57A 111(2) . .
C42T C43T C45T 112.2(15) . .
C42T C43T C44T 111.1(17) . .
C45T C43T C44T 107.1(15) . .
O41T C42T C43T 113.5(15) . .
O21T C22T C23T 108.7(13) . .
C25T C23T C22T 108.6(14) . .
C24T C23T C22T 112.7(16) . .
C24T C23T C25T 114.8(16) . .
C1 C2 C10 104.7(15) . .
C9 C2 C1 113.5(15) . .
C9 C2 C10 102.1(15) . .
O4 C9 C2 114.8(15) . .

loop_
_geom_bond_atom_site_label_1
_geom_bond_atom_site_label_2
_geom_bond_distance
_geom_bond_site_symmetry_2
La1 La1 4.1864(7) 2_767
La1 P63 3.2833(15) .
La1 P73 3.4118(16) .
La1 O61 2.673(4) .
La1 O72 2.412(5) .
La1 O62 2.491(4) 2_767
La1 O62 2.594(4) .
La1 O41 2.603(4) .
La1 O42 2.554(5) .
La1 O31 2.387(5) .
La1 C43 2.946(6) .
La1 O1S 2.548(4) .
Cr1 O60 1.954(4) .
Cr1 O1 1.912(4) .
Cr1 O71 1.927(4) .
Cr1 O11 1.989(5) .
Cr1 O2 1.988(4) .
Cr1 O3S 2.113(4) .
Cr2 O21 1.980(4) .
Cr2 O1 1.940(4) .
Cr2 O32 2.012(4) .
Cr2 O61 1.978(4) .
Cr2 O70 1.977(5) .
Cr2 O51 1.962(5) .
Cr3 O1 1.892(4) .
Cr3 O3 1.977(5) .
Cr3 O22 1.960(5) .
Cr3 O12 1.963(6) .
Cr3 O52 1.960(6) .
Cr3 N31S 2.05(8) .
Cr3 N31T 2.13(5) .
P63 O60 1.508(4) .
P63 O61 1.547(4) .
P63 O62 1.532(4) .
P63 C64 1.824(6) .
P73 O71 1.522(4) .
P73 O72 1.522(5) .
P73 O70 1.525(5) .
P73 C74 1.803(7) .
O21 C23 1.260(7) .
O32 C33 1.258(8) .
O11 C13 1.236(8) .
O62 La1 2.491(4) 2_767
O2 C3 1.233(8) .
O3S C4S 1.441(7) .
O41 C43 1.262(8) .
O3 C3 1.256(8) .
O42 C43 1.266(8) .
O51 C53 1.227(10) .
O22 C23 1.262(8) .
O31 C33 1.256(8) .
C66 C64 1.525(9) .
O12 C13 1.276(9) .
O52 C53 1.267(11) .
C3 C4 1.524(9) .
C67 C64 1.547(9) .
C65 C64 1.525(9) .
C23 C24 1.522(9) .
C13 C14 1.41(5) .
C13 C14A 1.57(2) .
C74 C77 1.531(11) .
C74 C76 1.553(10) .
C74 C75 1.545(10) .
C24 C27 1.518(10) .
C24 C26 1.521(12) .
C24 C25 1.533(12) .
C37 C34 1.511(11) .
C33 C34 1.528(9) .
C44 C43 1.551(9) .
C44 C47 1.553(13) .
C44 C45 1.499(12) .
C44 C46 1.564(13) .
C53 C54 1.35(5) .
C53 C54A 1.57(2) .
C5S C4S 1.511(11) .
C5S C6S 1.541(11) .
C5S C7S 1.501(14) .
C4 C5 1.493(11) .
C4 C7 1.565(14) .
C4 C6 1.547(15) .
C34 C35 1.542(13) .
C34 C36 1.503(11) .
C16 C14 1.57(3) .
C14 C15 1.57(3) .
C14 C17 1.58(3) .
C54 C55 1.58(3) .
C54 C56 1.57(3) .
C54 C57 1.59(3) .
N31S C32S 1.468(19) .
C33S C32S 1.567(18) .
C34S C32S 1.593(19) .
C33T C8A 1.538(18) .
C8A C34T 1.571(17) .
C8A N31T 1.528(18) .
C14A C16A 1.529(16) .
C14A C17A 1.526(17) .
C14A C15A 1.525(15) .
C56A C54A 1.463(18) .
C54A C57A 1.465(19) .
C54A C55A 1.443(19) .
O41T C42T 1.437(17) .
C43T C42T 1.488(17) .
C43T C45T 1.531(16) .
C43T C44T 1.545(19) .
C22T O21T 1.421(15) .
C22T C23T 1.535(16) .
C23T C25T 1.493(16) .
C23T C24T 1.483(17) .
O4 C9 1.392(16) .
C2 C1 1.507(17) .
C2 C9 1.500(17) .
C2 C10 1.617(19) .
